data_1517384
loop_
_publ_author_name
'Fu, Ying'
'Wu, Ping'
'Xue, Jinghua'
'Wei, Xiaoyi'

_publ_section_title
;
 Cytotoxic and Antibacterial Quinone Sesquiterpenes from a Myrothecium
 Fungus.
;
_journal_issue 8
_journal_name_full 'Journal of natural products'
_journal_page_first 1791
_journal_paper_doi 10.1021/np500142g
_journal_volume 77
_journal_year 2014
_chemical_absolute_configuration ad
_chemical_formula_moiety 'C28 H36 O9'
_chemical_formula_sum 'C28 H36 O9'
_chemical_formula_weight 516.57
_chemical_name_systematic
; 
 ? 
;
_space_group_IT_number 4
_symmetry_cell_setting monoclinic
_symmetry_space_group_name_Hall 'P 2yb'
_symmetry_space_group_name_H-M 'P 1 21 1'
_atom_sites_solution_hydrogens geom
_atom_sites_solution_primary direct
_atom_sites_solution_secondary difmap
_audit_creation_method SHELXL-97
_cell_angle_alpha 90.00
_cell_angle_beta 100.2226(17)
_cell_angle_gamma 90.00
_cell_formula_units_Z 2
_cell_length_a 8.99959(15)
_cell_length_b 9.16301(14)
_cell_length_c 15.8136(3)
_cell_measurement_reflns_used 5898
_cell_measurement_temperature 150(2)
_cell_measurement_theta_max 66.3610
_cell_measurement_theta_min 4.8160
_cell_volume 1283.34(4)
_computing_cell_refinement
; 
CrysAlisPro, Agilent Technologies,
Version 1.171.36.28 (release 01-02-2013 CrysAlis171 .NET)
;
_computing_data_collection
; 
CrysAlisPro, Agilent Technologies,
Version 1.171.36.28 (release 01-02-2013 CrysAlis171 .NET)
;
_computing_data_reduction
; 
CrysAlisPro, Agilent Technologies,
Version 1.171.36.28 (release 01-02-2013 CrysAlis171 .NET)
;
_computing_molecular_graphics SHELXTL
_computing_publication_material SHELXTL
_computing_structure_refinement SHELXTL
_computing_structure_solution 'SHELXTL (Bruker, 2005)'
_diffrn_ambient_temperature 150(2)
_diffrn_detector_area_resol_mean 10.5058
_diffrn_measured_fraction_theta_full 0.996
_diffrn_measured_fraction_theta_max 0.996
_diffrn_measurement_device_type 'Xcalibur, Atlas, Gemini ultra'
_diffrn_measurement_method '\w scans'
_diffrn_radiation_monochromator mirror
_diffrn_radiation_source 'Enhance Ultra (Cu) X-ray Source'
_diffrn_radiation_type CuK\a
_diffrn_radiation_wavelength 1.54184
_diffrn_reflns_av_R_equivalents 0.0197
_diffrn_reflns_av_sigmaI/netI 0.0223
_diffrn_reflns_limit_h_max 9
_diffrn_reflns_limit_h_min -10
_diffrn_reflns_limit_k_max 10
_diffrn_reflns_limit_k_min -10
_diffrn_reflns_limit_l_max 18
_diffrn_reflns_limit_l_min -18
_diffrn_reflns_number 9971
_diffrn_reflns_theta_full 66.80
_diffrn_reflns_theta_max 66.80
_diffrn_reflns_theta_min 2.84
_exptl_absorpt_coefficient_mu 0.822
_exptl_absorpt_correction_T_max 0.8271
_exptl_absorpt_correction_T_min 0.7239
_exptl_absorpt_correction_type multi-scan
_exptl_absorpt_process_details
; 
CrysAlisPro, Agilent Technologies,
Version 1.171.36.28 (release 01-02-2013 CrysAlis171 .NET) 
;
_exptl_crystal_colour colorless
_exptl_crystal_density_diffrn 1.337
_exptl_crystal_density_method 'not measured'
_exptl_crystal_description block
_exptl_crystal_F_000 552
_exptl_crystal_size_max 0.42
_exptl_crystal_size_mid 0.37
_exptl_crystal_size_min 0.24
_refine_diff_density_max 0.236
_refine_diff_density_min -0.144
_refine_diff_density_rms 0.034
_refine_ls_abs_structure_details 'Flack H D (1983), Acta Cryst. A39, 876-881'
_refine_ls_abs_structure_Flack 0.04(12)
_refine_ls_extinction_method none
_refine_ls_goodness_of_fit_ref 1.057
_refine_ls_hydrogen_treatment constr
_refine_ls_matrix_type full
_refine_ls_number_parameters 339
_refine_ls_number_reflns 4481
_refine_ls_number_restraints 1
_refine_ls_restrained_S_all 1.057
_refine_ls_R_factor_all 0.0320
_refine_ls_R_factor_gt 0.0299
_refine_ls_shift/su_max 0.001
_refine_ls_shift/su_mean 0.000
_refine_ls_structure_factor_coef Fsqd
_refine_ls_weighting_details 'calc w=1/[\s^2^(Fo^2^)+(0.0434P)^2^+0.2036P] where P=(Fo^2^+2Fc^2^)/3'
_refine_ls_weighting_scheme calc
_refine_ls_wR_factor_gt 0.0763
_refine_ls_wR_factor_ref 0.0785
_reflns_number_gt 4286
_reflns_number_total 4481
_reflns_threshold_expression >2sigma(I)
_cod_data_source_file np500142g_si_002.cif
_cod_data_source_block 11066a
_cod_depositor_comments 'Adding full bibliography for 1517384.cif.'
_cod_database_code 1517384

loop_
_symmetry_equiv_pos_as_xyz
'x, y, z'
'-x, y+1/2, -z'

loop_
_atom_site_label
_atom_site_type_symbol
_atom_site_fract_x
_atom_site_fract_y
_atom_site_fract_z
_atom_site_U_iso_or_equiv
_atom_site_adp_type
_atom_site_occupancy
_atom_site_symmetry_multiplicity
_atom_site_calc_flag
_atom_site_refinement_flags
C1 C 0.12494(19) 0.48022(19) 0.59478(11) 0.0290(4) Uani 1 1 d .
H1A H 0.1137 0.4040 0.6376 0.035 Uiso 1 1 calc R
H1B H 0.0260 0.4917 0.5564 0.035 Uiso 1 1 calc R
C2 C 0.2408(2) 0.4290(2) 0.54148(13) 0.0335(4) Uani 1 1 d .
H2A H 0.3388 0.4111 0.5796 0.040 Uiso 1 1 calc R
H2B H 0.2066 0.3364 0.5121 0.040 Uiso 1 1 calc R
C3 C 0.26006(19) 0.5448(2) 0.47502(11) 0.0310(4) Uani 1 1 d .
H3A H 0.1627 0.5576 0.4353 0.037 Uiso 1 1 calc R
H3B H 0.3351 0.5099 0.4408 0.037 Uiso 1 1 calc R
C4 C 0.31171(18) 0.69334(19) 0.51481(10) 0.0253(4) Uani 1 1 d .
C5 C 0.20323(17) 0.74152(18) 0.57678(10) 0.0232(3) Uani 1 1 d .
H5 H 0.1045 0.7627 0.5387 0.028 Uiso 1 1 calc R
C6 C 0.2498(2) 0.88528(19) 0.62426(11) 0.0308(4) Uani 1 1 d .
H6A H 0.3493 0.8727 0.6619 0.037 Uiso 1 1 calc R
H6B H 0.2596 0.9627 0.5819 0.037 Uiso 1 1 calc R
C7 C 0.1355(2) 0.9309(2) 0.67752(11) 0.0309(4) Uani 1 1 d .
H7 H 0.1362 1.0296 0.6960 0.037 Uiso 1 1 calc R
C8 C 0.03338(19) 0.84153(18) 0.70038(10) 0.0242(3) Uani 1 1 d .
C9 C 0.02608(18) 0.68046(17) 0.67736(10) 0.0227(3) Uani 1 1 d .
H9 H -0.0621 0.6686 0.6295 0.027 Uiso 1 1 calc R
C10 C 0.16712(18) 0.62527(17) 0.64211(10) 0.0227(3) Uani 1 1 d .
C11 C -0.00986(18) 0.58801(18) 0.75354(10) 0.0231(3) Uani 1 1 d .
H11A H -0.0297 0.4856 0.7349 0.028 Uiso 1 1 calc R
H11B H 0.0779 0.5890 0.8012 0.028 Uiso 1 1 calc R
C12 C -0.0921(2) 0.89980(18) 0.74349(11) 0.0281(4) Uani 1 1 d .
H12A H -0.1853 0.9085 0.6999 0.034 Uiso 1 1 calc R
H12B H -0.0643 0.9989 0.7658 0.034 Uiso 1 1 calc R
C13 C 0.48002(18) 0.6868(2) 0.55600(12) 0.0322(4) Uani 1 1 d .
H13A H 0.4975 0.6031 0.5951 0.048 Uiso 1 1 calc R
H13B H 0.5085 0.7769 0.5882 0.048 Uiso 1 1 calc R
H13C H 0.5412 0.6761 0.5109 0.048 Uiso 1 1 calc R
C14 C 0.2931(2) 0.8075(2) 0.44223(11) 0.0321(4) Uani 1 1 d .
H14A H 0.1874 0.8074 0.4111 0.039 Uiso 1 1 calc R
H14B H 0.3162 0.9059 0.4669 0.039 Uiso 1 1 calc R
C15 C 0.29984(18) 0.6030(2) 0.71733(11) 0.0305(4) Uani 1 1 d .
H15A H 0.2770 0.5216 0.7531 0.046 Uiso 1 1 calc R
H15B H 0.3150 0.6922 0.7520 0.046 Uiso 1 1 calc R
H15C H 0.3918 0.5811 0.6946 0.046 Uiso 1 1 calc R
C16 C -0.14528(17) 0.64944(17) 0.78389(10) 0.0225(3) Uani 1 1 d .
C17 C -0.26428(18) 0.55801(19) 0.80814(10) 0.0258(4) Uani 1 1 d .
H17 H -0.2454 0.4504 0.8096 0.031 Uiso 1 1 calc R
C18 C -0.36525(18) 0.6134(2) 0.86607(11) 0.0271(4) Uani 1 1 d .
C19 C -0.37172(18) 0.7754(2) 0.88137(11) 0.0282(4) Uani 1 1 d .
C20 C -0.25379(19) 0.86709(19) 0.85561(11) 0.0271(4) Uani 1 1 d .
H20 H -0.2294 0.9580 0.8903 0.032 Uiso 1 1 calc R
C21 C -0.12478(18) 0.80511(17) 0.81686(10) 0.0236(3) Uani 1 1 d .
C22 C -0.4551(2) 0.8238(2) 0.95132(12) 0.0354(4) Uani 1 1 d .
H22A H -0.4492 0.9313 0.9575 0.042 Uiso 1 1 calc R
H22B H -0.5629 0.7960 0.9361 0.042 Uiso 1 1 calc R
C23 C -0.2632(2) 0.8205(2) 1.07679(12) 0.0365(4) Uani 1 1 d .
C24 C -0.1951(2) 0.7273(3) 1.15092(12) 0.0450(5) Uani 1 1 d .
H24A H -0.1060 0.7761 1.1833 0.067 Uiso 1 1 calc R
H24B H -0.1654 0.6331 1.1297 0.067 Uiso 1 1 calc R
H24C H -0.2693 0.7113 1.1885 0.067 Uiso 1 1 calc R
C25 C 0.01632(18) 0.73802(19) 0.95777(10) 0.0255(4) Uani 1 1 d .
C26 C 0.1576(2) 0.7713(2) 1.01959(11) 0.0358(4) Uani 1 1 d .
H26A H 0.1410 0.7540 1.0784 0.054 Uiso 1 1 calc R
H26B H 0.1854 0.8736 1.0134 0.054 Uiso 1 1 calc R
H26C H 0.2392 0.7081 1.0076 0.054 Uiso 1 1 calc R
C27 C 0.3362(2) 0.74048(18) 0.30112(11) 0.0283(4) Uani 1 1 d .
C28 C 0.4605(2) 0.7098(2) 0.25183(12) 0.0378(4) Uani 1 1 d .
H28A H 0.4801 0.6046 0.2521 0.057 Uiso 1 1 calc R
H28B H 0.5522 0.7613 0.2787 0.057 Uiso 1 1 calc R
H28C H 0.4302 0.7436 0.1925 0.057 Uiso 1 1 calc R
O1 O 0.39446(13) 0.77330(15) 0.38302(7) 0.0340(3) Uani 1 1 d .
O2 O 0.20371(14) 0.73810(14) 0.27189(8) 0.0361(3) Uani 1 1 d .
O3 O -0.28459(12) 0.62652(13) 0.72430(7) 0.0286(3) Uani 1 1 d .
O4 O -0.43828(13) 0.52896(14) 0.90153(8) 0.0347(3) Uani 1 1 d .
O5 O -0.38761(14) 0.75479(15) 1.03174(8) 0.0371(3) Uani 1 1 d .
O6 O -0.21538(17) 0.93525(16) 1.05687(9) 0.0445(3) Uani 1 1 d .
O7 O -0.40202(13) 0.86334(14) 0.80367(8) 0.0330(3) Uani 1 1 d .
O8 O 0.01053(12) 0.81571(12) 0.88357(7) 0.0247(2) Uani 1 1 d .
O9 O -0.08036(13) 0.65505(13) 0.97048(8) 0.0296(3) Uani 1 1 d .

loop_
_atom_site_aniso_label
_atom_site_aniso_U_11
_atom_site_aniso_U_22
_atom_site_aniso_U_33
_atom_site_aniso_U_23
_atom_site_aniso_U_13
_atom_site_aniso_U_12
C1 0.0264(8) 0.0280(9) 0.0332(9) -0.0048(7) 0.0070(7) -0.0021(7)
C2 0.0316(9) 0.0300(9) 0.0413(10) -0.0070(8) 0.0128(8) -0.0008(7)
C3 0.0265(8) 0.0376(10) 0.0292(9) -0.0071(8) 0.0057(7) -0.0006(7)
C4 0.0218(8) 0.0323(9) 0.0213(8) 0.0006(7) 0.0025(6) 0.0008(7)
C5 0.0201(7) 0.0277(8) 0.0215(7) 0.0001(7) 0.0025(6) -0.0003(6)
C6 0.0373(9) 0.0282(9) 0.0286(9) -0.0024(7) 0.0107(8) -0.0084(7)
C7 0.0408(10) 0.0268(9) 0.0259(9) -0.0031(7) 0.0081(8) -0.0023(8)
C8 0.0296(8) 0.0232(8) 0.0192(8) 0.0005(6) 0.0026(6) 0.0017(7)
C9 0.0242(8) 0.0241(8) 0.0194(8) 0.0006(6) 0.0024(6) -0.0012(6)
C10 0.0218(7) 0.0244(8) 0.0212(8) 0.0010(6) 0.0020(6) -0.0001(6)
C11 0.0260(8) 0.0228(8) 0.0206(8) 0.0007(6) 0.0046(6) 0.0002(6)
C12 0.0359(9) 0.0229(8) 0.0266(9) 0.0015(7) 0.0084(7) 0.0026(7)
C13 0.0219(8) 0.0438(11) 0.0300(9) 0.0020(8) 0.0020(7) -0.0016(7)
C14 0.0290(8) 0.0430(11) 0.0258(9) 0.0034(8) 0.0090(7) 0.0059(8)
C15 0.0233(8) 0.0412(10) 0.0259(9) 0.0050(8) 0.0016(7) -0.0006(7)
C16 0.0216(8) 0.0252(8) 0.0188(8) 0.0015(6) -0.0014(6) -0.0003(6)
C17 0.0253(8) 0.0274(9) 0.0240(8) -0.0006(7) 0.0028(6) -0.0030(7)
C18 0.0189(7) 0.0349(9) 0.0257(8) 0.0013(7) -0.0010(6) -0.0010(7)
C19 0.0224(8) 0.0358(9) 0.0262(8) 0.0009(7) 0.0044(6) 0.0047(7)
C20 0.0270(8) 0.0276(9) 0.0264(8) 0.0000(7) 0.0042(7) 0.0031(7)
C21 0.0224(7) 0.0258(8) 0.0219(8) -0.0013(6) 0.0021(6) -0.0003(6)
C22 0.0294(9) 0.0430(11) 0.0355(10) 0.0002(8) 0.0105(8) 0.0060(8)
C23 0.0394(10) 0.0421(11) 0.0311(9) -0.0055(9) 0.0145(8) 0.0015(9)
C24 0.0485(12) 0.0570(13) 0.0304(10) 0.0042(9) 0.0099(9) 0.0028(10)
C25 0.0269(8) 0.0293(9) 0.0212(8) -0.0041(7) 0.0068(6) 0.0031(7)
C26 0.0328(9) 0.0432(11) 0.0293(9) -0.0027(8) -0.0005(7) -0.0061(8)
C27 0.0372(10) 0.0210(8) 0.0266(8) 0.0045(7) 0.0053(7) -0.0038(7)
C28 0.0497(11) 0.0359(10) 0.0303(10) -0.0011(8) 0.0137(8) -0.0001(9)
O1 0.0279(6) 0.0523(8) 0.0227(6) 0.0019(6) 0.0069(5) 0.0025(6)
O2 0.0363(7) 0.0343(7) 0.0353(7) 0.0032(6) -0.0007(6) -0.0075(6)
O3 0.0247(6) 0.0389(7) 0.0197(6) -0.0012(5) -0.0026(4) -0.0017(5)
O4 0.0309(6) 0.0386(7) 0.0360(7) 0.0024(6) 0.0099(5) -0.0048(6)
O5 0.0378(7) 0.0426(7) 0.0335(7) 0.0000(6) 0.0130(6) -0.0007(6)
O6 0.0501(8) 0.0421(8) 0.0423(8) -0.0010(6) 0.0111(7) -0.0054(7)
O7 0.0269(6) 0.0385(7) 0.0327(7) 0.0071(5) 0.0030(5) 0.0092(5)
O8 0.0237(5) 0.0284(6) 0.0216(5) -0.0028(5) 0.0033(4) -0.0045(5)
O9 0.0278(6) 0.0355(7) 0.0258(6) 0.0031(5) 0.0053(5) -0.0034(5)

loop_
_atom_type_symbol
_atom_type_description
_atom_type_scat_dispersion_real
_atom_type_scat_dispersion_imag
_atom_type_scat_source
C C 0.0181 0.0091 'International Tables Vol C Tables 4.2.6.8 and 6.1.1.4'
H H 0.0000 0.0000 'International Tables Vol C Tables 4.2.6.8 and 6.1.1.4'
O O 0.0492 0.0322 'International Tables Vol C Tables 4.2.6.8 and 6.1.1.4'

loop_
_geom_angle_atom_site_label_1
_geom_angle_atom_site_label_2
_geom_angle_atom_site_label_3
_geom_angle
C2 C1 C10 113.60(14)
C2 C1 H1A 108.8
C10 C1 H1A 108.8
C2 C1 H1B 108.8
C10 C1 H1B 108.8
H1A C1 H1B 107.7
C3 C2 C1 109.84(15)
C3 C2 H2A 109.7
C1 C2 H2A 109.7
C3 C2 H2B 109.7
C1 C2 H2B 109.7
H2A C2 H2B 108.2
C2 C3 C4 113.40(14)
C2 C3 H3A 108.9
C4 C3 H3A 108.9
C2 C3 H3B 108.9
C4 C3 H3B 108.9
H3A C3 H3B 107.7
C3 C4 C14 108.15(14)
C3 C4 C13 109.99(14)
C14 C4 C13 108.10(14)
C3 C4 C5 109.23(13)
C14 C4 C5 106.13(13)
C13 C4 C5 114.98(13)
C6 C5 C10 109.45(13)
C6 C5 C4 113.67(13)
C10 C5 C4 116.70(14)
C6 C5 H5 105.3
C10 C5 H5 105.3
C4 C5 H5 105.3
C7 C6 C5 111.00(14)
C7 C6 H6A 109.4
C5 C6 H6A 109.4
C7 C6 H6B 109.4
C5 C6 H6B 109.4
H6A C6 H6B 108.0
C8 C7 C6 123.90(16)
C8 C7 H7 118.1
C6 C7 H7 118.1
C7 C8 C12 120.80(15)
C7 C8 C9 122.44(15)
C12 C8 C9 116.49(14)
C8 C9 C11 110.50(13)
C8 C9 C10 113.44(13)
C11 C9 C10 113.30(13)
C8 C9 H9 106.3
C11 C9 H9 106.3
C10 C9 H9 106.3
C1 C10 C15 110.56(14)
C1 C10 C5 109.29(13)
C15 C10 C5 112.19(13)
C1 C10 C9 107.93(13)
C15 C10 C9 109.60(13)
C5 C10 C9 107.12(12)
C16 C11 C9 109.71(13)
C16 C11 H11A 109.7
C9 C11 H11A 109.7
C16 C11 H11B 109.7
C9 C11 H11B 109.7
H11A C11 H11B 108.2
C8 C12 C21 113.77(13)
C8 C12 H12A 108.8
C21 C12 H12A 108.8
C8 C12 H12B 108.8
C21 C12 H12B 108.8
H12A C12 H12B 107.7
C4 C13 H13A 109.5
C4 C13 H13B 109.5
H13A C13 H13B 109.5
C4 C13 H13C 109.5
H13A C13 H13C 109.5
H13B C13 H13C 109.5
O1 C14 C4 109.64(13)
O1 C14 H14A 109.7
C4 C14 H14A 109.7
O1 C14 H14B 109.7
C4 C14 H14B 109.7
H14A C14 H14B 108.2
C10 C15 H15A 109.5
C10 C15 H15B 109.5
H15A C15 H15B 109.5
C10 C15 H15C 109.5
H15A C15 H15C 109.5
H15B C15 H15C 109.5
O3 C16 C17 59.78(10)
O3 C16 C11 113.46(13)
C17 C16 C11 122.97(14)
O3 C16 C21 113.53(13)
C17 C16 C21 119.85(14)
C11 C16 C21 114.02(13)
O3 C17 C16 59.44(10)
O3 C17 C18 115.06(13)
C16 C17 C18 121.39(15)
O3 C17 H17 116.2
C16 C17 H17 116.2
C18 C17 H17 116.2
O4 C18 C17 120.41(16)
O4 C18 C19 120.91(16)
C17 C18 C19 118.66(15)
O7 C19 C20 58.97(11)
O7 C19 C18 114.65(14)
C20 C19 C18 117.98(15)
O7 C19 C22 114.42(14)
C20 C19 C22 120.90(16)
C18 C19 C22 116.46(16)
O7 C20 C19 60.08(11)
O7 C20 C21 117.36(14)
C19 C20 C21 122.79(15)
O7 C20 H20 115.1
C19 C20 H20 115.1
C21 C20 H20 115.1
O8 C21 C20 106.40(12)
O8 C21 C16 110.12(12)
C20 C21 C16 115.82(14)
O8 C21 C12 105.25(12)
C20 C21 C12 111.15(13)
C16 C21 C12 107.61(13)
O5 C22 C19 109.17(14)
O5 C22 H22A 109.8
C19 C22 H22A 109.8
O5 C22 H22B 109.8
C19 C22 H22B 109.8
H22A C22 H22B 108.3
O6 C23 O5 123.53(19)
O6 C23 C24 126.3(2)
O5 C23 C24 110.14(18)
C23 C24 H24A 109.5
C23 C24 H24B 109.5
H24A C24 H24B 109.5
C23 C24 H24C 109.5
H24A C24 H24C 109.5
H24B C24 H24C 109.5
O9 C25 O8 123.81(14)
O9 C25 C26 125.40(15)
O8 C25 C26 110.79(14)
C25 C26 H26A 109.5
C25 C26 H26B 109.5
H26A C26 H26B 109.5
C25 C26 H26C 109.5
H26A C26 H26C 109.5
H26B C26 H26C 109.5
O2 C27 O1 124.51(16)
O2 C27 C28 125.33(16)
O1 C27 C28 110.15(15)
C27 C28 H28A 109.5
C27 C28 H28B 109.5
H28A C28 H28B 109.5
C27 C28 H28C 109.5
H28A C28 H28C 109.5
H28B C28 H28C 109.5
C27 O1 C14 119.21(13)
C16 O3 C17 60.78(10)
C23 O5 C22 116.38(15)
C20 O7 C19 60.96(11)
C25 O8 C21 118.94(12)

loop_
_geom_bond_atom_site_label_1
_geom_bond_atom_site_label_2
_geom_bond_distance
C1 C2 1.526(2)
C1 C10 1.539(2)
C1 H1A 0.9900
C1 H1B 0.9900
C2 C3 1.525(3)
C2 H2A 0.9900
C2 H2B 0.9900
C3 C4 1.537(2)
C3 H3A 0.9900
C3 H3B 0.9900
C4 C14 1.540(2)
C4 C13 1.540(2)
C4 C5 1.565(2)
C5 C6 1.537(2)
C5 C10 1.558(2)
C5 H5 1.0000
C6 C7 1.500(2)
C6 H6A 0.9900
C6 H6B 0.9900
C7 C8 1.328(2)
C7 H7 0.9500
C8 C12 1.516(2)
C8 C9 1.519(2)
C9 C11 1.553(2)
C9 C10 1.558(2)
C9 H9 1.0000
C10 C15 1.542(2)
C11 C16 1.497(2)
C11 H11A 0.9900
C11 H11B 0.9900
C12 C21 1.519(2)
C12 H12A 0.9900
C12 H12B 0.9900
C13 H13A 0.9800
C13 H13B 0.9800
C13 H13C 0.9800
C14 O1 1.453(2)
C14 H14A 0.9900
C14 H14B 0.9900
C15 H15A 0.9800
C15 H15B 0.9800
C15 H15C 0.9800
C16 O3 1.4438(18)
C16 C17 1.463(2)
C16 C21 1.519(2)
C17 O3 1.449(2)
C17 C18 1.489(2)
C17 H17 1.0000
C18 O4 1.215(2)
C18 C19 1.507(3)
C19 O7 1.454(2)
C19 C20 1.467(2)
C19 C22 1.510(2)
C20 O7 1.438(2)
C20 C21 1.516(2)
C20 H20 1.0000
C21 O8 1.4660(19)
C22 O5 1.453(2)
C22 H22A 0.9900
C22 H22B 0.9900
C23 O6 1.199(2)
C23 O5 1.356(2)
C23 C24 1.491(3)
C24 H24A 0.9800
C24 H24B 0.9800
C24 H24C 0.9800
C25 O9 1.199(2)
C25 O8 1.365(2)
C25 C26 1.491(2)
C26 H26A 0.9800
C26 H26B 0.9800
C26 H26C 0.9800
C27 O2 1.201(2)
C27 O1 1.342(2)
C27 C28 1.498(3)
C28 H28A 0.9800
C28 H28B 0.9800
C28 H28C 0.9800

loop_
_geom_torsion_atom_site_label_1
_geom_torsion_atom_site_label_2
_geom_torsion_atom_site_label_3
_geom_torsion_atom_site_label_4
_geom_torsion
C10 C1 C2 C3 -58.6(2)
C1 C2 C3 C4 58.84(19)
C2 C3 C4 C14 -167.67(14)
C2 C3 C4 C13 74.48(18)
C2 C3 C4 C5 -52.59(18)
C3 C4 C5 C6 176.73(14)
C14 C4 C5 C6 -66.89(17)
C13 C4 C5 C6 52.5(2)
C3 C4 C5 C10 47.88(18)
C14 C4 C5 C10 164.25(13)
C13 C4 C5 C10 -76.31(19)
C10 C5 C6 C7 -51.68(18)
C4 C5 C6 C7 175.87(14)
C5 C6 C7 C8 17.9(2)
C6 C7 C8 C12 -171.37(16)
C6 C7 C8 C9 2.5(3)
C7 C8 C9 C11 140.39(16)
C12 C8 C9 C11 -45.53(19)
C7 C8 C9 C10 11.9(2)
C12 C8 C9 C10 -174.01(14)
C2 C1 C10 C15 -71.89(18)
C2 C1 C10 C5 52.07(18)
C2 C1 C10 C9 168.24(14)
C6 C5 C10 C1 -178.40(13)
C4 C5 C10 C1 -47.55(18)
C6 C5 C10 C15 -55.40(18)
C4 C5 C10 C15 75.45(17)
C6 C5 C10 C9 64.92(16)
C4 C5 C10 C9 -164.23(13)
C8 C9 C10 C1 -161.86(13)
C11 C9 C10 C1 71.12(17)
C8 C9 C10 C15 77.68(17)
C11 C9 C10 C15 -49.35(18)
C8 C9 C10 C5 -44.27(17)
C11 C9 C10 C5 -171.30(13)
C8 C9 C11 C16 50.80(17)
C10 C9 C11 C16 179.35(13)
C7 C8 C12 C21 -138.74(17)
C9 C8 C12 C21 47.1(2)
C3 C4 C14 O1 -64.83(17)
C13 C4 C14 O1 54.22(18)
C5 C4 C14 O1 178.07(13)
C9 C11 C16 O3 70.73(16)
C9 C11 C16 C17 138.86(15)
C9 C11 C16 C21 -61.33(16)
C11 C16 C17 O3 -99.87(16)
C21 C16 C17 O3 101.44(15)
O3 C16 C17 C18 -102.47(16)
C11 C16 C17 C18 157.66(15)
C21 C16 C17 C18 -1.0(2)
O3 C17 C18 O4 129.15(16)
C16 C17 C18 O4 -162.70(15)
O3 C17 C18 C19 -52.4(2)
C16 C17 C18 C19 15.8(2)
O4 C18 C19 O7 -129.22(16)
C17 C18 C19 O7 52.3(2)
O4 C18 C19 C20 164.27(15)
C17 C18 C19 C20 -14.2(2)
O4 C18 C19 C22 8.2(2)
C17 C18 C19 C22 -170.27(14)
C18 C19 C20 O7 103.38(16)
C22 C19 C20 O7 -101.66(17)
O7 C19 C20 C21 -105.07(17)
C18 C19 C20 C21 -1.7(2)
C22 C19 C20 C21 153.26(16)
O7 C20 C21 O8 -177.37(13)
C19 C20 C21 O8 -106.93(17)
O7 C20 C21 C16 -54.64(19)
C19 C20 C21 C16 15.8(2)
O7 C20 C21 C12 68.55(19)
C19 C20 C21 C12 138.99(16)
O3 C16 C21 O8 173.97(12)
C17 C16 C21 O8 106.50(15)
C11 C16 C21 O8 -54.00(16)
O3 C16 C21 C20 53.22(18)
C17 C16 C21 C20 -14.2(2)
C11 C16 C21 C20 -174.75(14)
O3 C16 C21 C12 -71.81(16)
C17 C16 C21 C12 -139.28(15)
C11 C16 C21 C12 60.22(17)
C8 C12 C21 O8 66.71(17)
C8 C12 C21 C20 -178.50(14)
C8 C12 C21 C16 -50.72(18)
O7 C19 C22 O5 -165.17(14)
C20 C19 C22 O5 -98.01(19)
C18 C19 C22 O5 57.3(2)
O2 C27 O1 C14 0.6(3)
C28 C27 O1 C14 179.74(15)
C4 C14 O1 C27 117.16(16)
C11 C16 O3 C17 115.70(16)
C21 C16 O3 C17 -112.00(16)
C18 C17 O3 C16 113.06(16)
O6 C23 O5 C22 5.8(3)
C24 C23 O5 C22 -172.40(15)
C19 C22 O5 C23 83.07(19)
C21 C20 O7 C19 113.93(17)
C18 C19 O7 C20 -109.05(16)
C22 C19 O7 C20 112.65(18)
O9 C25 O8 C21 3.8(2)
C26 C25 O8 C21 -176.02(13)
C20 C21 O8 C25 63.59(17)
C16 C21 O8 C25 -62.66(17)
C12 C21 O8 C25 -178.37(13)
